data_4126027
loop_
_publ_author_name
'Ji, Pengfei'
'Manna, Kuntal'
'Lin, Zekai'
'Feng, Xuanyu'
'Urban, Ania'
'Song, Yang'
'Lin, Wenbin'

_publ_section_title
;
 Single-Site Cobalt Catalysts at New Zr12(\m3-O)8(\m3-OH)8(\m2-OH)6
 Metal-Organic Framework Nodes for Highly Active Hydrogenation of
 Nitroarenes, Nitriles, and Isocyanides.
;
_journal_issue 20
_journal_name_full 'Journal of the American Chemical Society'
_journal_page_first 7004
_journal_page_last 7011
_journal_paper_doi 10.1021/jacs.7b02394
_journal_volume 139
_journal_year 2017
_chemical_formula_moiety 'C13.22 N1.41 O30.41 Zr6, C O2, C O1.5, 0.5(Cl)'
_chemical_formula_sum 'C15.21 Cl0.5 N1.4 O33.9 Zr6'
_chemical_formula_weight 1309.79
_space_group_crystal_system monoclinic
_space_group_IT_number 15
_space_group_name_Hall '-C 2yc'
_space_group_name_H-M_alt 'C 1 2/c 1'
_symmetry_space_group_name_Hall '-C 2yc'
_symmetry_space_group_name_H-M 'C 1 2/c 1'
_atom_sites_solution_primary direct
_audit_creation_date 2016-12-15
_audit_creation_method
;
Olex2 1.2
(compiled 2016.09.09 svn.r3337 for OlexSys, GUI svn.r5227)
;
_cell_angle_alpha 90
_cell_angle_beta 91.1600(10)
_cell_angle_gamma 90
_cell_formula_units_Z 8
_cell_length_a 11.4489(5)
_cell_length_b 20.7494(9)
_cell_length_c 30.7865(14)
_cell_measurement_reflns_used 9876
_cell_measurement_temperature 100(2)
_cell_measurement_theta_max 19.27
_cell_measurement_theta_min 2.24
_cell_volume 7312.1(6)
_computing_cell_refinement 'SAINT V8.35A (?, 2016)'
_computing_data_reduction 'SAINT V8.35A (?, 2016)'
_computing_molecular_graphics 'Olex2 (Dolomanov et al., 2009)'
_computing_publication_material 'Olex2 (Dolomanov et al., 2009)'
_computing_structure_refinement 'XL (Sheldrick, 2008)'
_computing_structure_solution 'ShelXS (Sheldrick, 2008)'
_diffrn_ambient_temperature 100
_diffrn_measured_fraction_theta_full 0.979
_diffrn_measured_fraction_theta_max 0.767
_diffrn_measurement_device_type 'Bruker APEX-II CCD'
_diffrn_measurement_method '\f and \w scans'
_diffrn_radiation_wavelength 0.41328
_diffrn_reflns_av_R_equivalents 0.0494
_diffrn_reflns_av_unetI/netI 0.0704
_diffrn_reflns_Laue_measured_fraction_full 0.979
_diffrn_reflns_Laue_measured_fraction_max 0.767
_diffrn_reflns_limit_h_max 11
_diffrn_reflns_limit_h_min -17
_diffrn_reflns_limit_k_max 28
_diffrn_reflns_limit_k_min -34
_diffrn_reflns_limit_l_max 46
_diffrn_reflns_limit_l_min -49
_diffrn_reflns_number 39218
_diffrn_reflns_point_group_measured_fraction_full 0.979
_diffrn_reflns_point_group_measured_fraction_max 0.767
_diffrn_reflns_theta_full 14.357
_diffrn_reflns_theta_max 20.079
_diffrn_reflns_theta_min 1.141
_diffrn_standards_number 0
_exptl_absorpt_coefficient_mu 2.432
_exptl_absorpt_correction_T_max 0.7445
_exptl_absorpt_correction_T_min 0.6299
_exptl_absorpt_correction_type empirical
_exptl_absorpt_process_details
;
SADABS-2014/5 (Bruker,2014/5) was used for absorption correction.
wR2(int) was 0.0851 before and 0.0580 after correction.
The Ratio of minimum to maximum transmission is 0.8461.
The \l/2 correction factor is 0.00150.
;
_exptl_crystal_colour 'clear colourless'
_exptl_crystal_colour_lustre clear
_exptl_crystal_colour_primary colourless
_exptl_crystal_density_diffrn 2.380
_exptl_crystal_description prism
_exptl_crystal_F_000 4966
_exptl_crystal_size_max 50.0
_exptl_crystal_size_mid 50.0
_exptl_crystal_size_min 50.0
_refine_diff_density_max 2.612
_refine_diff_density_min -1.480
_refine_diff_density_rms 0.210
_refine_ls_extinction_method none
_refine_ls_goodness_of_fit_ref 1.046
_refine_ls_hydrogen_treatment undef
_refine_ls_matrix_type full
_refine_ls_number_parameters 570
_refine_ls_number_reflns 13490
_refine_ls_number_restraints 455
_refine_ls_restrained_S_all 1.038
_refine_ls_R_factor_all 0.0862
_refine_ls_R_factor_gt 0.0527
_refine_ls_shift/su_max 0.002
_refine_ls_shift/su_mean 0.000
_refine_ls_structure_factor_coef Fsqd
_refine_ls_weighting_details 'w=1/[\s^2^(Fo^2^)+(0.0547P)^2^+72.1059P] where P=(Fo^2^+2Fc^2^)/3'
_refine_ls_weighting_scheme calc
_refine_ls_wR_factor_gt 0.1295
_refine_ls_wR_factor_ref 0.1428
_reflns_Friedel_coverage 0.000
_reflns_number_gt 9189
_reflns_number_total 13490
_reflns_threshold_expression 'I > 2\s(I)'
_cod_data_source_file ja7b02394_si_002.cif
_cod_data_source_block cam-2_0m_a
_cod_depositor_comments 'Adding full bibliography for 4126027.cif.'
_cod_original_formula_sum 'C15.21 Cl0.50 N1.40 O33.90 Zr6'
_cod_database_code 4126027
_shelxl_version_number 2013-4
_shelx_space_group_comment
;
The symmetry employed for this shelxl refinement is uniquely defined
by the following loop, which should always be used as a source of
symmetry information in preference to the above space-group names.
They are only intended as comments.
;
_olex2_refinement_description
;
1. Restrained distances
 C4AA-O4AA
 1.3 with sigma of 0.02
 C9AA-N12 \\sim N12-C2
 with sigma of 0.02
2. Restrained planarity
 C11, N12, C2, O25
 with sigma of 0.1
3. Rigid bond restraints
 All non-hydrogen atoms
 with sigma for 1-2 distances of 0.01 and sigma for 1-3 distances of 0.01
4. Uiso/Uaniso restraints and constraints
O4AA \\sim C4AA \\sim O24: within 2A with sigma of 0.04 and sigma for terminal
atoms of 0.08
5. Rigid body (RIGU) restrains
 O23, C8, N2, C5AA, C5
 with sigma for 1-2 distances of 0.004 and sigma for 1-3 distances of 0.004
 O23A, C12, O24
 with sigma for 1-2 distances of 0.004 and sigma for 1-3 distances of 0.004
 O5AA, O6AA, C8AA, O1, C3, O2
 with sigma for 1-2 distances of 0.004 and sigma for 1-3 distances of 0.004
 O4AA, C4AA, O24
 with sigma for 1-2 distances of 0.004 and sigma for 1-3 distances of 0.004
6. Others
 Sof(O24A)=Sof(O23A)=Sof(C12)=1-FVAR(1)
 Sof(N2)=Sof(C5)=Sof(C8)=Sof(O23)=Sof(C5AA)=Sof(C4AA)=Sof(O4AA)=Sof(O24)=FVAR(1)
;
_olex2_submission_special_instructions 'No special instructions were received'

loop_
_space_group_symop_operation_xyz
'x, y, z'
'-x, y, -z+1/2'
'x+1/2, y+1/2, z'
'-x+1/2, y+1/2, -z+1/2'
'-x, -y, -z'
'x, -y, z-1/2'
'-x+1/2, -y+1/2, -z'
'x+1/2, -y+1/2, z-1/2'

loop_
_atom_site_label
_atom_site_type_symbol
_atom_site_fract_x
_atom_site_fract_y
_atom_site_fract_z
_atom_site_U_iso_or_equiv
_atom_site_adp_type
_atom_site_occupancy
_atom_site_site_symmetry_order
_atom_site_calc_flag
_atom_site_refinement_flags_posn
_atom_site_refinement_flags_adp
_atom_site_refinement_flags_occupancy
_atom_site_disorder_assembly
_atom_site_disorder_group
Zr1 Zr 0.59675(3) 0.41904(2) 0.67615(2) 0.01608(8) Uani 1 1 d . U . . .
Zr2 Zr 0.30117(3) 0.42078(2) 0.71461(2) 0.01598(8) Uani 1 1 d . U . . .
Zr3 Zr 0.44372(3) 0.26937(2) 0.69614(2) 0.01701(8) Uani 1 1 d . U . . .
Zr4 Zr 0.21503(4) 0.32185(2) 0.62699(2) 0.02181(9) Uani 1 1 d . U . . .
Zr5 Zr 0.36204(4) 0.46775(2) 0.60739(2) 0.02179(9) Uani 1 1 d . U . . .
Zr6 Zr 0.50140(4) 0.32010(2) 0.58948(2) 0.02150(9) Uani 1 1 d . U . . .
O4 O 0.4595(3) 0.36933(16) 0.70859(11) 0.0180(6) Uani 1 1 d . U . . .
O13 O 0.1055(3) 0.41243(18) 0.71630(12) 0.0229(7) Uani 1 1 d . U . . .
O11 O 0.7547(3) 0.40285(19) 0.63620(12) 0.0248(8) Uani 1 1 d . U . . .
O14 O 0.0522(3) 0.3430(2) 0.66331(13) 0.0282(8) Uani 1 1 d . U . . .
O28 O 0.2778(3) 0.37803(17) 0.77801(11) 0.0189(7) Uani 1 1 d . U . . .
O1AA O 0.4343(3) 0.48014(17) 0.67828(11) 0.0187(6) Uani 1 1 d . U . . .
O27 O 0.3695(3) 0.47745(17) 0.76723(11) 0.0184(6) Uani 1 1 d . U . . .
O0AA O 0.6970(4) 0.3366(2) 0.58168(13) 0.0307(9) Uani 1 1 d . U . . .
O17 O 0.5296(3) 0.18626(18) 0.66092(12) 0.0247(7) Uani 1 1 d . U . . .
O21 O 0.2083(4) 0.2548(2) 0.57082(14) 0.0360(9) Uani 1 1 d . U . . .
O5 O 0.3819(3) 0.28792(18) 0.63344(11) 0.0204(7) Uani 1 1 d . U . . .
O6 O 0.5094(3) 0.41079(18) 0.61547(11) 0.0213(7) Uani 1 1 d . U . . .
O19 O 0.1591(3) 0.2251(2) 0.65191(13) 0.0277(8) Uani 1 1 d . U . . .
O8 O 0.3304(3) 0.3714(2) 0.57568(12) 0.0272(8) Uani 1 1 d . U . . .
O29 O 0.4048(3) 0.25095(18) 0.76332(11) 0.0201(7) Uani 1 1 d . U . . .
O20 O 0.3127(3) 0.18897(18) 0.69182(13) 0.0251(8) Uani 1 1 d . U . . .
O10 O 0.4955(4) 0.5458(2) 0.60431(13) 0.0280(8) Uani 1 1 d . U . . .
O15 O 0.2739(4) 0.5531(2) 0.63710(14) 0.0311(8) Uani 1 1 d . U . . .
O7 O 0.2636(3) 0.41224(18) 0.64818(12) 0.0213(7) Uani 1 1 d . U . . .
O9 O 0.6485(3) 0.51498(19) 0.64674(12) 0.0244(7) Uani 1 1 d . U . . .
O2AA O 0.2644(3) 0.31647(17) 0.70001(11) 0.0191(6) Uani 1 1 d . U . . .
O3 O 0.5899(3) 0.31317(17) 0.65718(11) 0.0191(6) Uani 1 1 d . U . . .
O16 O 0.2211(3) 0.51994(18) 0.70331(12) 0.0233(7) Uani 1 1 d . U . . .
O18 O 0.5787(3) 0.22270(19) 0.59458(12) 0.0270(8) Uani 1 1 d . U . . .
O22 O 0.3940(4) 0.2508(2) 0.54709(14) 0.0390(10) Uani 1 1 d . U . . .
O25 O 0.5305(4) 0.3484(3) 0.52330(14) 0.0477(12) Uani 1 1 d . U . . .
O26 O 0.3903(5) 0.4891(3) 0.53926(15) 0.0488(12) Uani 1 1 d . U . . .
C7AA C 0.7714(5) 0.3693(3) 0.6028(2) 0.0323(12) Uani 1 1 d . U . . .
C6AA C 0.0288(4) 0.3806(3) 0.69383(19) 0.0259(11) Uani 1 1 d . U . . .
O015 O 0.2979(6) 0.4200(3) 0.4941(2) 0.0718(19) Uani 1 1 d . U . . .
C2AA C 0.2302(5) 0.5614(3) 0.6735(2) 0.0312(12) Uani 1 1 d . U . . .
C0AA C 0.5974(5) 0.5509(3) 0.62015(18) 0.0275(11) Uani 1 1 d . U . . .
C1AA C 0.5743(5) 0.1811(3) 0.62373(19) 0.0279(11) Uani 1 1 d . U . . .
C11 C 0.5334(8) 0.3354(6) 0.4838(3) 0.082(4) Uani 1 1 d . U . . .
C3AA C 0.2108(5) 0.1846(3) 0.67589(19) 0.0272(11) Uani 1 1 d . U . . .
N12 N 0.5965(7) 0.3138(6) 0.4595(2) 0.101(4) Uani 1 1 d D U . . .
C7 C 0.2882(6) 0.2316(3) 0.5481(2) 0.0381(14) Uani 1 1 d . U . . .
C10 C 0.3511(8) 0.4734(5) 0.5017(3) 0.060(2) Uani 1 1 d . U . . .
O1 O 0.8970(4) 0.2642(2) 0.73844(14) 0.0316(9) Uani 1 1 d . U . . .
O2 O 0.7862(4) 0.2363(2) 0.68156(16) 0.0403(11) Uani 1 1 d . U . . .
C3 C 0.8801(5) 0.2372(3) 0.7008(2) 0.0300(11) Uani 1 1 d . U . . .
C2 C 0.5946(7) 0.3029(4) 0.4128(2) 0.0464(17) Uani 1 1 d D U . . .
N2 N 0.0055(12) 0.5322(8) 0.5772(5) 0.049(4) Uani 0.406(9) 1 d . U . A 1
C5 C 0.0061(17) 0.5736(11) 0.5362(7) 0.055(5) Uani 0.406(9) 1 d . U . A 1
C8 C 0.0941(14) 0.4983(9) 0.5930(6) 0.044(4) Uani 0.406(9) 1 d . U . A 1
O23 O 0.1888(14) 0.4928(7) 0.5725(6) 0.031(3) Uani 0.406(9) 1 d . U . A 1
C5AA C -0.1105(18) 0.5395(14) 0.5974(10) 0.077(7) Uani 0.406(9) 1 d . U . A 1
C4AA C 0.068(2) 0.3639(17) 0.5395(7) 0.093(8) Uani 0.406(9) 1 d D U . A 1
O4AA O -0.020(2) 0.3865(18) 0.5170(9) 0.172(12) Uani 0.406(9) 1 d D U . A 1
O24 O 0.0746(14) 0.3547(9) 0.5794(6) 0.040(3) Uani 0.406(9) 1 d . U . A 1
O24A O 0.0978(9) 0.3733(6) 0.5828(4) 0.034(2) Uani 0.594(9) 1 d . U . A 2
O23A O 0.1779(10) 0.4716(5) 0.5767(4) 0.033(2) Uani 0.594(9) 1 d . U . A 2
C12 C 0.0958(9) 0.4325(6) 0.5711(4) 0.038(2) Uani 0.594(9) 1 d . U . A 2
O5AA O 0.0000 0.5915(7) 0.7500 0.150(6) Uani 1 2 d S TU P . .
C8AA C -0.018(2) 0.5300(7) 0.7356(6) 0.131(6) Uani 1 1 d . U . . .
O6AA O -0.093(3) 0.5444(12) 0.6927(8) 0.335(14) Uani 1 1 d . U . . .
C9AA C 0.7150(14) 0.3509(12) 0.4676(5) 0.176(9) Uani 1 1 d D U . . .
Cl1 Cl 0.5000 0.60206(11) 0.7500 0.0462(6) Uani 1 2 d S TU P . .

loop_
_atom_site_aniso_label
_atom_site_aniso_U_11
_atom_site_aniso_U_22
_atom_site_aniso_U_33
_atom_site_aniso_U_23
_atom_site_aniso_U_13
_atom_site_aniso_U_12
Zr1 0.01326(16) 0.02011(19) 0.01484(18) -0.00067(14) -0.00030(12) 0.00036(13)
Zr2 0.01232(16) 0.01961(18) 0.01592(18) 0.00023(14) -0.00174(12) 0.00072(13)
Zr3 0.01343(17) 0.02020(19) 0.01733(18) -0.00141(14) -0.00127(12) -0.00004(13)
Zr4 0.01659(18) 0.0282(2) 0.0204(2) -0.00358(16) -0.00532(14) -0.00098(15)
Zr5 0.01989(19) 0.0286(2) 0.01672(19) 0.00229(16) -0.00303(14) 0.00248(15)
Zr6 0.0218(2) 0.0272(2) 0.01542(19) -0.00367(15) -0.00099(14) 0.00102(15)
O4 0.0114(14) 0.0171(15) 0.0254(17) -0.0002(13) 0.0020(11) -0.0001(11)
O13 0.0137(15) 0.0289(19) 0.0260(19) 0.0000(15) -0.0024(13) 0.0013(13)
O11 0.0199(17) 0.031(2) 0.0241(19) -0.0015(15) 0.0051(13) -0.0022(14)
O14 0.0165(16) 0.037(2) 0.031(2) -0.0013(17) -0.0054(14) -0.0018(14)
O28 0.0115(14) 0.0261(18) 0.0189(16) 0.0009(13) -0.0012(11) -0.0020(12)
O1AA 0.0125(14) 0.0249(17) 0.0187(16) 0.0007(13) 0.0011(11) 0.0019(12)
O27 0.0176(15) 0.0204(16) 0.0170(16) 0.0004(12) -0.0030(12) 0.0005(12)
O0AA 0.0286(19) 0.041(2) 0.0230(19) -0.0045(17) 0.0101(15) 0.0018(16)
O17 0.0284(19) 0.0233(18) 0.0223(18) -0.0042(14) -0.0019(14) 0.0018(14)
O21 0.035(2) 0.046(2) 0.027(2) -0.0086(18) -0.0079(16) -0.0102(18)
O5 0.0132(14) 0.0268(18) 0.0209(16) -0.0039(14) -0.0024(12) -0.0013(12)
O6 0.0182(15) 0.0284(18) 0.0173(16) 0.0002(13) -0.0013(12) 0.0009(13)
O19 0.0215(17) 0.032(2) 0.029(2) -0.0059(15) -0.0045(14) -0.0067(15)
O8 0.0264(18) 0.037(2) 0.0177(17) -0.0009(15) -0.0061(13) 0.0005(15)
O29 0.0149(15) 0.0266(18) 0.0186(16) 0.0010(13) -0.0020(12) -0.0034(13)
O20 0.0221(17) 0.0240(18) 0.029(2) -0.0052(15) -0.0005(14) -0.0020(14)
O10 0.0317(19) 0.0291(19) 0.0231(19) 0.0068(15) -0.0022(15) 0.0009(15)
O15 0.028(2) 0.034(2) 0.031(2) 0.0077(16) 0.0001(16) 0.0093(16)
O7 0.0163(15) 0.0265(17) 0.0208(17) 0.0016(13) -0.0034(12) 0.0000(13)
O9 0.0244(18) 0.0274(18) 0.0215(19) 0.0032(15) 0.0012(14) -0.0040(14)
O2AA 0.0142(15) 0.0238(17) 0.0193(16) -0.0015(13) -0.0015(12) -0.0014(12)
O3 0.0132(14) 0.0227(17) 0.0215(17) -0.0010(13) 0.0002(12) 0.0005(12)
O16 0.0172(16) 0.0257(18) 0.0271(19) 0.0027(14) -0.0004(13) 0.0066(13)
O18 0.032(2) 0.0285(19) 0.0208(18) -0.0051(15) 0.0023(15) 0.0033(15)
O22 0.040(2) 0.047(3) 0.029(2) -0.0165(19) -0.0091(17) 0.0035(19)
O25 0.046(3) 0.078(4) 0.0190(19) 0.003(2) 0.0025(17) -0.004(2)
O26 0.060(3) 0.065(3) 0.021(2) 0.007(2) -0.0057(19) -0.018(3)
C7AA 0.028(3) 0.039(3) 0.030(3) -0.004(2) 0.008(2) -0.001(2)
C6AA 0.018(2) 0.031(3) 0.029(3) 0.001(2) -0.0026(18) 0.0009(19)
O015 0.084(5) 0.086(5) 0.045(3) -0.006(3) -0.015(3) -0.010(4)
C2AA 0.025(3) 0.032(3) 0.037(3) 0.006(2) 0.001(2) 0.008(2)
C0AA 0.029(3) 0.030(3) 0.024(3) 0.003(2) 0.003(2) 0.000(2)
C1AA 0.032(3) 0.025(3) 0.027(3) -0.007(2) -0.003(2) 0.006(2)
C11 0.060(5) 0.161(11) 0.026(3) -0.022(5) -0.004(3) 0.052(6)
C3AA 0.025(2) 0.030(3) 0.027(3) -0.005(2) -0.001(2) -0.005(2)
N12 0.052(4) 0.215(11) 0.036(4) -0.044(5) -0.011(3) 0.065(5)
C7 0.044(3) 0.045(4) 0.025(3) -0.007(3) -0.010(2) -0.005(3)
C10 0.066(5) 0.082(6) 0.032(4) -0.002(4) -0.015(4) -0.003(4)
O1 0.027(2) 0.031(2) 0.037(2) -0.0035(17) 0.0047(16) 0.0019(16)
O2 0.028(2) 0.050(3) 0.043(3) 0.000(2) -0.0028(18) 0.0071(19)
C3 0.024(2) 0.033(3) 0.033(3) 0.004(2) 0.0038(19) 0.002(2)
C2 0.061(5) 0.053(4) 0.026(3) -0.008(3) 0.009(3) 0.006(4)
N2 0.025(5) 0.066(9) 0.056(8) -0.005(6) -0.006(4) 0.001(5)
C5 0.044(9) 0.066(11) 0.054(8) -0.007(7) -0.012(6) -0.008(7)
C8 0.023(4) 0.056(9) 0.052(8) -0.009(6) -0.007(4) -0.002(5)
O23 0.029(4) 0.031(7) 0.033(6) 0.008(5) -0.010(4) 0.004(4)
C5AA 0.034(6) 0.094(17) 0.105(14) 0.010(12) 0.018(8) 0.010(8)
C4AA 0.089(13) 0.15(2) 0.035(6) 0.011(8) -0.026(6) 0.031(14)
O4AA 0.117(16) 0.28(3) 0.115(14) 0.077(16) -0.051(12) 0.038(17)
O24 0.018(5) 0.066(9) 0.034(5) -0.001(6) -0.014(4) 0.004(5)
O24A 0.021(4) 0.052(5) 0.028(4) 0.003(4) -0.011(3) -0.003(3)
O23A 0.032(3) 0.042(5) 0.025(4) 0.011(4) -0.006(3) 0.005(3)
C12 0.026(4) 0.048(5) 0.040(6) 0.009(4) -0.011(4) 0.003(4)
O5AA 0.165(14) 0.077(7) 0.210(15) 0.000 0.070(11) 0.000
C8AA 0.147(15) 0.100(7) 0.151(16) -0.009(7) 0.088(12) -0.027(8)
O6AA 0.43(3) 0.26(2) 0.304(19) 0.039(14) -0.12(2) -0.05(2)
C9AA 0.105(10) 0.33(3) 0.095(11) -0.060(14) -0.003(8) -0.039(13)
Cl1 0.0351(11) 0.0262(10) 0.0780(19) 0.000 0.0196(11) 0.000

loop_
_atom_type_symbol
_atom_type_description
_atom_type_scat_dispersion_real
_atom_type_scat_dispersion_imag
_atom_type_scat_source
C C -0.0010 0.0050 'International Tables Vol C Tables 4.2.6.8 and 6.1.1.4'
Cl Cl 0.0550 0.0530 'International Tables Vol C Tables 4.2.6.8 and 6.1.1.4'
N N 0.0010 0.0010 'International Tables Vol C Tables 4.2.6.8 and 6.1.1.4'
O O 0.0020 0.0020 'International Tables Vol C Tables 4.2.6.8 and 6.1.1.4'
Zr Zr 0.1630 1.5740 'International Tables Vol C Tables 4.2.6.8 and 6.1.1.4'

loop_
_geom_angle_atom_site_label_1
_geom_angle_atom_site_label_2
_geom_angle_atom_site_label_3
_geom_angle
_geom_angle_site_symmetry_1
_geom_angle_site_symmetry_3
Zr2 Zr1 Zr2 88.962(12) 2_656 .
Zr5 Zr1 Zr2 143.018(15) . 2_656
Zr5 Zr1 Zr2 59.132(11) . .
Zr6 Zr1 Zr2 88.631(12) . .
Zr6 Zr1 Zr2 144.816(16) . 2_656
Zr6 Zr1 Zr5 59.523(12) . .
O4 Zr1 Zr2 31.85(9) . .
O4 Zr1 Zr2 78.06(9) . 2_656
O4 Zr1 Zr5 82.02(9) . .
O4 Zr1 Zr6 81.58(9) . .
O4 Zr1 O11 142.54(14) . .
O4 Zr1 O28 89.42(13) . 2_656
O4 Zr1 O1AA 69.14(13) . .
O4 Zr1 O27 90.85(13) . 2_656
O4 Zr1 O9 143.84(13) . .
O4 Zr1 O3 68.46(13) . .
O11 Zr1 Zr2 163.29(10) . .
O11 Zr1 Zr2 105.62(10) . 2_656
O11 Zr1 Zr5 109.13(10) . .
O11 Zr1 Zr6 74.77(10) . .
O11 Zr1 O1AA 141.17(14) . .
O11 Zr1 O9 72.04(14) . .
O11 Zr1 O3 74.78(13) . .
O28 Zr1 Zr2 35.23(9) 2_656 2_656
O28 Zr1 Zr2 113.81(9) 2_656 .
O28 Zr1 Zr5 171.14(9) 2_656 .
O28 Zr1 Zr6 117.10(9) 2_656 .
O28 Zr1 O11 76.47(14) 2_656 .
O28 Zr1 O1AA 137.61(13) 2_656 .
O28 Zr1 O9 115.42(14) 2_656 .
O28 Zr1 O3 78.87(13) 2_656 .
O1AA Zr1 Zr2 102.91(9) . 2_656
O1AA Zr1 Zr2 37.30(9) . .
O1AA Zr1 Zr5 40.40(9) . .
O1AA Zr1 Zr6 96.13(9) . .
O1AA Zr1 O9 74.94(13) . .
O1AA Zr1 O3 121.80(13) . .
O27 Zr1 Zr2 34.28(9) 2_656 2_656
O27 Zr1 Zr2 83.25(9) 2_656 .
O27 Zr1 Zr5 116.48(9) 2_656 .
O27 Zr1 Zr6 171.80(9) 2_656 .
O27 Zr1 O11 113.38(14) 2_656 .
O27 Zr1 O28 65.66(13) 2_656 2_656
O27 Zr1 O1AA 78.11(13) 2_656 .
O27 Zr1 O9 77.59(14) 2_656 .
O27 Zr1 O3 139.19(13) 2_656 .
O6 Zr1 Zr2 81.96(10) . .
O6 Zr1 Zr2 170.00(10) . 2_656
O6 Zr1 Zr5 31.91(10) . .
O6 Zr1 Zr6 31.48(10) . .
O6 Zr1 O4 91.99(14) . .
O6 Zr1 O11 82.82(14) . .
O6 Zr1 O28 147.30(14) . 2_656
O6 Zr1 O1AA 72.20(13) . .
O6 Zr1 O27 146.91(14) . 2_656
O6 Zr1 O9 80.84(14) . .
O6 Zr1 O3 71.38(13) . .
O9 Zr1 Zr2 106.63(10) . 2_656
O9 Zr1 Zr2 112.08(10) . .
O9 Zr1 Zr5 73.24(10) . .
O9 Zr1 Zr6 106.76(10) . .
O9 Zr1 O3 138.82(13) . .
O3 Zr1 Zr2 105.25(9) . 2_656
O3 Zr1 Zr2 93.79(8) . .
O3 Zr1 Zr5 95.77(9) . .
O3 Zr1 Zr6 39.99(9) . .
Zr1 Zr2 Zr3 89.948(12) 2_656 .
Zr4 Zr2 Zr1 143.669(16) . 2_656
Zr4 Zr2 Zr3 59.263(11) . .
Zr4 Zr2 Zr5 60.033(12) . .
Zr5 Zr2 Zr1 145.612(15) . 2_656
Zr5 Zr2 Zr3 89.685(13) . .
O4 Zr2 Zr1 79.10(10) . 2_656
O4 Zr2 Zr3 31.95(9) . .
O4 Zr2 Zr4 82.28(9) . .
O4 Zr2 Zr5 82.61(10) . .
O4 Zr2 O13 145.00(13) . .
O4 Zr2 O28 89.65(13) . .
O4 Zr2 O1AA 69.24(13) . .
O4 Zr2 O27 92.45(13) . .
O4 Zr2 O2AA 69.75(12) . .
O4 Zr2 O16 141.81(13) . .
O13 Zr2 Zr1 106.70(10) . 2_656
O13 Zr2 Zr3 113.11(10) . .
O13 Zr2 Zr4 73.05(10) . .
O13 Zr2 Zr5 105.00(10) . .
O13 Zr2 O1AA 137.05(13) . .
O13 Zr2 O16 71.03(13) . .
O28 Zr2 Zr1 35.26(9) . 2_656
O28 Zr2 Zr3 81.32(9) . .
O28 Zr2 Zr4 114.50(9) . .
O28 Zr2 Zr5 171.00(10) . .
O28 Zr2 O13 78.84(13) . .
O28 Zr2 O1AA 139.65(12) . .
O28 Zr2 O2AA 76.10(13) . .
O28 Zr2 O16 116.83(14) . .
O1AA Zr2 Zr1 105.16(9) . 2_656
O1AA Zr2 Zr3 94.86(9) . .
O1AA Zr2 Zr4 96.86(9) . .
O1AA Zr2 Zr5 40.69(9) . .
O1AA Zr2 O16 72.96(13) . .
O27 Zr2 Zr1 34.55(9) . 2_656
O27 Zr2 Zr3 116.15(9) . .
O27 Zr2 Zr4 174.69(9) . .
O27 Zr2 Zr5 118.78(10) . .
O27 Zr2 O13 112.00(13) . .
O27 Zr2 O28 65.93(13) . .
O27 Zr2 O1AA 80.55(13) . .
O27 Zr2 O2AA 138.18(13) . .
O27 Zr2 O16 76.04(13) . .
O7 Zr2 Zr1 170.84(10) . 2_656
O7 Zr2 Zr3 81.72(10) . .
O7 Zr2 Zr4 31.80(10) . .
O7 Zr2 Zr5 31.49(10) . .
O7 Zr2 O4 91.78(14) . .
O7 Zr2 O13 80.25(14) . .
O7 Zr2 O28 145.19(14) . .
O7 Zr2 O1AA 71.99(13) . .
O7 Zr2 O27 148.62(14) . .
O7 Zr2 O2AA 71.86(13) . .
O7 Zr2 O16 81.53(14) . .
O2AA Zr2 Zr1 103.71(9) . 2_656
O2AA Zr2 Zr3 37.81(8) . .
O2AA Zr2 Zr4 40.18(9) . .
O2AA Zr2 Zr5 96.81(9) . .
O2AA Zr2 O13 75.41(13) . .
O2AA Zr2 O1AA 123.24(13) . .
O2AA Zr2 O16 140.03(13) . .
O16 Zr2 Zr1 106.19(10) . 2_656
O16 Zr2 Zr3 161.71(10) . .
O16 Zr2 Zr4 107.74(10) . .
O16 Zr2 Zr5 72.16(10) . .
Zr3 Zr3 Zr2 90.554(11) 2_656 .
Zr4 Zr3 Zr2 59.292(11) . .
Zr4 Zr3 Zr3 145.258(17) . 2_656
Zr4 Zr3 Zr6 59.616(12) . .
Zr6 Zr3 Zr2 88.886(13) . .
Zr6 Zr3 Zr3 143.417(17) . 2_656
O4 Zr3 Zr2 31.93(8) . .
O4 Zr3 Zr3 78.57(9) . 2_656
O4 Zr3 Zr4 82.29(9) . .
O4 Zr3 Zr6 81.89(10) . .
O4 Zr3 O17 142.57(14) . .
O4 Zr3 O29 91.07(14) . .
O4 Zr3 O29 90.24(13) . 2_656
O4 Zr3 O20 142.50(13) . .
O4 Zr3 O2AA 69.15(12) . .
O4 Zr3 O3 69.01(13) . .
O17 Zr3 Zr2 160.45(10) . .
O17 Zr3 Zr3 107.14(10) . 2_656
O17 Zr3 Zr4 105.70(10) . .
O17 Zr3 Zr6 71.99(10) . .
O17 Zr3 O2AA 138.57(13) . .
O5 Zr3 Zr2 80.66(10) . .
O5 Zr3 Zr3 169.27(10) . 2_656
O5 Zr3 Zr4 31.16(9) . .
O5 Zr3 Zr6 31.34(9) . .
O5 Zr3 O4 90.74(14) . .
O5 Zr3 O17 80.79(14) . .
O5 Zr3 O29 145.85(13) . 2_656
O5 Zr3 O29 148.17(13) . .
O5 Zr3 O20 82.41(14) . .
O5 Zr3 O2AA 71.26(13) . .
O5 Zr3 O3 71.09(13) . .
O29 Zr3 Zr2 84.26(10) . .
O29 Zr3 Zr2 115.30(10) 2_656 .
O29 Zr3 Zr3 34.83(9) . 2_656
O29 Zr3 Zr3 34.98(9) 2_656 2_656
O29 Zr3 Zr4 118.02(9) . .
O29 Zr3 Zr4 171.51(10) 2_656 .
O29 Zr3 Zr6 172.78(10) . .
O29 Zr3 Zr6 115.46(10) 2_656 .
O29 Zr3 O17 77.89(13) 2_656 .
O29 Zr3 O17 115.00(14) . .
O29 Zr3 O29 65.91(16) 2_656 .
O29 Zr3 O20 76.98(14) . .
O29 Zr3 O20 115.61(14) 2_656 .
O29 Zr3 O2AA 79.77(13) . .
O29 Zr3 O2AA 139.70(13) 2_656 .
O29 Zr3 O3 77.49(13) 2_656 .
O29 Zr3 O3 138.27(12) . .
O20 Zr3 Zr2 110.74(10) . .
O20 Zr3 Zr3 106.63(10) . 2_656
O20 Zr3 Zr4 72.88(10) . .
O20 Zr3 Zr6 107.72(10) . .
O20 Zr3 O17 72.72(14) . .
O20 Zr3 O2AA 73.75(13) . .
O20 Zr3 O3 139.94(13) . .
O2AA Zr3 Zr2 37.23(9) . .
O2AA Zr3 Zr3 105.23(9) . 2_656
O2AA Zr3 Zr4 40.34(9) . .
O2AA Zr3 Zr6 96.12(9) . .
O3 Zr3 Zr2 94.34(9) . .
O3 Zr3 Zr3 103.73(9) . 2_656
O3 Zr3 Zr4 95.97(9) . .
O3 Zr3 Zr6 39.95(9) . .
O3 Zr3 O17 73.78(13) . .
O3 Zr3 O2AA 122.05(13) . .
Zr3 Zr4 Zr2 61.446(11) . .
Zr6 Zr4 Zr2 90.523(13) . .
Zr6 Zr4 Zr3 60.327(12) . .
O14 Zr4 Zr2 74.06(10) . .
O14 Zr4 Zr3 112.11(10) . .
O14 Zr4 Zr6 164.42(10) . .
O14 Zr4 O19 76.05(15) . .
O14 Zr4 O8 138.16(15) . .
O14 Zr4 O2AA 73.33(13) . .
O14 Zr4 O24 71.1(6) . .
O21 Zr4 Zr2 165.65(12) . .
O21 Zr4 Zr3 106.97(12) . .
O21 Zr4 Zr6 75.78(12) . .
O21 Zr4 O14 119.76(15) . .
O21 Zr4 O19 72.58(16) . .
O21 Zr4 O8 76.03(15) . .
O21 Zr4 O2AA 137.07(15) . .
O21 Zr4 O24 70.7(5) . .
O5 Zr4 Zr2 83.07(10) . .
O5 Zr4 Zr3 31.79(10) . .
O5 Zr4 Zr6 31.49(10) . .
O5 Zr4 O14 143.77(14) . .
O5 Zr4 O21 82.96(15) . .
O5 Zr4 O19 86.04(14) . .
O5 Zr4 O8 71.01(14) . .
O5 Zr4 O7 92.13(14) . .
O5 Zr4 O2AA 71.24(13) . .
O5 Zr4 O24 145.0(6) . .
O5 Zr4 O24A 142.7(4) . .
O19 Zr4 Zr2 109.71(10) . .
O19 Zr4 Zr3 74.34(10) . .
O19 Zr4 Zr6 112.25(10) . .
O19 Zr4 O8 143.00(15) . .
O19 Zr4 O2AA 71.96(13) . .
O19 Zr4 O24 106.7(5) . .
O8 Zr4 Zr2 96.24(10) . .
O8 Zr4 Zr3 97.03(9) . .
O8 Zr4 Zr6 39.60(9) . .
O7 Zr4 Zr2 32.33(10) . .
O7 Zr4 Zr3 84.10(10) . .
O7 Zr4 Zr6 82.24(10) . .
O7 Zr4 O14 83.41(14) . .
O7 Zr4 O21 145.35(16) . .
O7 Zr4 O19 141.53(14) . .
O7 Zr4 O8 69.99(14) . .
O7 Zr4 O2AA 71.12(13) . .
O7 Zr4 O24 96.6(5) . .
O7 Zr4 O24A 84.9(3) . .
O2AA Zr4 Zr2 38.92(9) . .
O2AA Zr4 Zr3 39.69(8) . .
O2AA Zr4 Zr6 96.21(8) . .
O2AA Zr4 O8 123.54(12) . .
O24 Zr4 Zr2 120.4(5) . .
O24 Zr4 Zr3 176.8(6) . .
O24 Zr4 Zr6 116.6(5) . .
O24 Zr4 O8 80.3(5) . .
O24 Zr4 O2AA 143.5(6) . .
O24A Zr4 Zr2 110.7(3) . .
O24A Zr4 Zr3 167.2(3) . .
O24A Zr4 Zr6 111.7(3) . .
O24A Zr4 O14 72.9(4) . .
O24A Zr4 O21 78.9(4) . .
O24A Zr4 O19 118.5(3) . .
O24A Zr4 O8 73.0(3) . .
O24A Zr4 O2AA 140.3(4) . .
Zr4 Zr5 Zr2 59.844(12) . .
Zr6 Zr5 Zr2 90.280(14) . .
Zr6 Zr5 Zr4 59.733(13) . .
O1AA Zr5 Zr2 39.41(8) . .
O1AA Zr5 Zr4 95.52(9) . .
O1AA Zr5 Zr6 95.14(9) . .
O6 Zr5 Zr2 84.59(10) . .
O6 Zr5 Zr4 83.09(10) . .
O6 Zr5 Zr6 31.47(10) . .
O6 Zr5 O1AA 71.20(13) . .
O6 Zr5 O8 70.65(14) . .
O6 Zr5 O10 82.10(15) . .
O6 Zr5 O15 140.72(15) . .
O6 Zr5 O26 95.48(19) . .
O6 Zr5 O23 151.6(5) . .
O6 Zr5 O23A 144.0(3) . .
O8 Zr5 Zr2 97.33(10) . .
O8 Zr5 Zr4 40.33(10) . .
O8 Zr5 Zr6 39.18(10) . .
O8 Zr5 O1AA 123.69(13) . .
O8 Zr5 O23 82.4(4) . .
O8 Zr5 O23A 73.4(3) . .
O10 Zr5 Zr2 112.90(10) . .
O10 Zr5 Zr4 164.13(10) . .
O10 Zr5 Zr6 108.29(11) . .
O10 Zr5 O1AA 74.29(13) . .
O10 Zr5 O8 136.97(15) . .
O10 Zr5 O15 76.02(16) . .
O10 Zr5 O23 113.7(4) . .
O10 Zr5 O23A 125.6(3) . .
O15 Zr5 Zr2 74.75(11) . .
O15 Zr5 Zr4 112.84(11) . .
O15 Zr5 Zr6 164.79(11) . .
O15 Zr5 O1AA 71.66(13) . .
O15 Zr5 O8 143.94(15) . .
O15 Zr5 O23 67.7(5) . .
O15 Zr5 O23A 73.9(3) . .
O7 Zr5 Zr2 32.04(10) . .
O7 Zr5 Zr4 31.17(10) . .
O7 Zr5 Zr6 82.14(10) . .
O7 Zr5 O1AA 71.27(13) . .
O7 Zr5 O6 93.56(14) . .
O7 Zr5 O8 71.47(15) . .
O7 Zr5 O10 144.78(14) . .
O7 Zr5 O15 86.35(15) . .
O7 Zr5 O26 142.84(17) . .
O7 Zr5 O23 86.2(4) . .
O7 Zr5 O23A 76.1(3) . .
O26 Zr5 Zr2 174.73(14) . .
O26 Zr5 Zr4 114.91(14) . .
O26 Zr5 Zr6 87.09(16) . .
O26 Zr5 O1AA 145.42(16) . .
O26 Zr5 O8 77.77(18) . .
O26 Zr5 O10 72.29(17) . .
O26 Zr5 O15 108.05(19) . .
O26 Zr5 O23 69.3(5) . .
O26 Zr5 O23A 75.5(3) . .
O23 Zr5 Zr2 108.4(5) . .
O23 Zr5 Zr4 82.2(3) . .
O23 Zr5 Zr6 121.1(4) . .
O23 Zr5 O1AA 134.4(5) . .
O23A Zr5 Zr2 101.4(3) . .
O23A Zr5 Zr4 70.2(3) . .
O23A Zr5 Zr6 112.5(3) . .
O23A Zr5 O1AA 133.4(3) . .
Zr1 Zr6 Zr3 61.916(12) . .
Zr4 Zr6 Zr1 91.263(13) . .
Zr4 Zr6 Zr3 60.057(12) . .
Zr4 Zr6 Zr5 60.398(12) . .
Zr5 Zr6 Zr1 60.412(12) . .
Zr5 Zr6 Zr3 91.149(14) . .
O0AA Zr6 Zr1 72.70(10) . .
O0AA Zr6 Zr3 110.22(10) . .
O0AA Zr6 Zr4 163.97(10) . .
O0AA Zr6 Zr5 109.66(11) . .
O0AA Zr6 O3 71.95(13) . .
O0AA Zr6 O22 123.52(16) . .
O5 Zr6 Zr1 83.73(10) . .
O5 Zr6 Zr3 31.74(9) . .
O5 Zr6 Zr4 31.25(10) . .
O5 Zr6 Zr5 82.47(10) . .
O5 Zr6 O0AA 141.77(14) . .
O5 Zr6 O8 72.02(14) . .
O5 Zr6 O3 70.76(13) . .
O5 Zr6 O18 85.83(15) . .
O5 Zr6 O22 79.27(16) . .
O5 Zr6 O25 146.06(16) . .
O6 Zr6 Zr1 32.55(10) . .
O6 Zr6 Zr3 85.30(10) . .
O6 Zr6 Zr4 84.03(10) . .
O6 Zr6 Zr5 31.89(10) . .
O6 Zr6 O0AA 82.37(15) . .
O6 Zr6 O5 93.80(14) . .
O6 Zr6 O8 70.84(14) . .
O6 Zr6 O3 71.83(13) . .
O6 Zr6 O18 142.98(14) . .
O6 Zr6 O22 145.22(15) . .
O6 Zr6 O25 96.49(19) . .
O8 Zr6 Zr1 96.99(10) . .
O8 Zr6 Zr3 97.93(10) . .
O8 Zr6 Zr4 40.85(10) . .
O8 Zr6 Zr5 38.95(10) . .
O8 Zr6 O0AA 139.20(15) . .
O8 Zr6 O3 124.23(13) . .
O8 Zr6 O22 74.62(16) . .
O3 Zr6 Zr1 39.38(9) . .
O3 Zr6 Zr3 39.22(8) . .
O3 Zr6 Zr4 95.73(8) . .
O3 Zr6 Zr5 96.06(9) . .
O18 Zr6 Zr1 111.20(10) . .
O18 Zr6 Zr3 75.11(10) . .
O18 Zr6 Zr4 111.26(11) . .
O18 Zr6 Zr5 166.26(10) . .
O18 Zr6 O0AA 75.66(16) . .
O18 Zr6 O8 141.98(15) . .
O18 Zr6 O3 73.18(13) . .
O18 Zr6 O22 71.07(16) . .
O22 Zr6 Zr1 162.67(12) . .
O22 Zr6 Zr3 103.63(13) . .
O22 Zr6 Zr4 72.40(12) . .
O22 Zr6 Zr5 113.48(12) . .
O22 Zr6 O3 134.41(16) . .
O25 Zr6 Zr1 120.44(15) . .
O25 Zr6 Zr3 177.47(14) . .
O25 Zr6 Zr4 118.28(14) . .
O25 Zr6 Zr5 89.45(15) . .
O25 Zr6 O0AA 71.85(17) . .
O25 Zr6 O8 81.02(17) . .
O25 Zr6 O3 143.11(16) . .
O25 Zr6 O18 104.29(18) . .
O25 Zr6 O22 73.89(19) . .
Zr2 O4 Zr1 115.83(16) . .
Zr2 O4 Zr3 116.12(15) . .
Zr3 O4 Zr1 116.62(15) . .
C6AA O13 Zr2 134.1(3) . .
C7AA O11 Zr1 132.1(4) . .
C6AA O14 Zr4 133.6(3) . .
Zr2 O28 Zr1 109.51(15) . 2_656
Zr1 O1AA Zr2 105.77(14) . .
Zr1 O1AA Zr5 100.85(13) . .
Zr2 O1AA Zr5 99.90(13) . .
Zr2 O27 Zr1 111.17(16) . 2_656
C7AA O0AA Zr6 132.9(4) . .
C1AA O17 Zr3 133.0(4) . .
C7 O21 Zr4 131.2(4) . .
Zr4 O5 Zr3 117.04(17) . .
Zr4 O5 Zr6 117.26(18) . .
Zr6 O5 Zr3 116.92(15) . .
Zr5 O6 Zr1 115.53(17) . .
Zr6 O6 Zr1 115.96(17) . .
Zr6 O6 Zr5 116.63(16) . .
C3AA O19 Zr4 131.5(3) . .
Zr5 O8 Zr4 100.80(15) . .
Zr5 O8 Zr6 101.87(15) . .
Zr6 O8 Zr4 99.55(15) . .
Zr3 O29 Zr3 110.20(15) 2_656 .
C3AA O20 Zr3 133.5(4) . .
C0AA O10 Zr5 132.5(4) . .
C2AA O15 Zr5 131.9(4) . .
Zr4 O7 Zr2 115.87(17) . .
Zr5 O7 Zr2 116.48(16) . .
Zr5 O7 Zr4 117.69(18) . .
C0AA O9 Zr1 131.7(4) . .
Zr2 O2AA Zr3 104.96(13) . .
Zr2 O2AA Zr4 100.90(14) . .
Zr3 O2AA Zr4 99.96(13) . .
Zr1 O3 Zr6 100.63(13) . .
Zr3 O3 Zr1 105.87(14) . .
Zr3 O3 Zr6 100.83(13) . .
C2AA O16 Zr2 133.4(4) . .
C1AA O18 Zr6 131.5(4) . .
C7 O22 Zr6 133.1(4) . .
C11 O25 Zr6 150.7(8) . .
C10 O26 Zr5 140.1(6) . .
O11 C7AA O0AA 127.4(5) . .
O14 C6AA O13 124.5(5) . .
O15 C2AA O16 126.7(6) . .
O9 C0AA O10 128.5(5) . .
O18 C1AA O17 127.8(5) . .
N12 C11 O25 138.9(9) . .
O19 C3AA O20 127.0(5) . .
C11 N12 C2 135.3(8) . .
C11 N12 C9AA 105.0(11) . .
C2 N12 C9AA 103.2(9) . .
O21 C7 O22 126.5(6) . .
O26 C10 O015 122.9(8) . .
O2 C3 O1 123.7(6) . .
C8 N2 C5 126.1(16) . .
C8 N2 C5AA 125.9(19) . .
C5AA N2 C5 107.9(17) . .
N2 C5 O4AA 171(2) . 5_566
O23 C8 N2 121.5(18) . .
C8 O23 Zr5 121.8(14) . .
O24 C4AA O4AA 128(3) . .
C4AA O4AA C5 124(2) . 5_566
C4AA O24 Zr4 135.8(17) . .
C12 O24A Zr4 130.9(7) . .
C12 O23A Zr5 135.8(8) . .
O23A C12 O24A 125.0(10) . .
C8AA O5AA C8AA 41.5(18) 2_556 .
O5AA C8AA O6AA 99.7(14) . .
C8AA C8AA O5AA 69.2(9) 2_556 .
C8AA C8AA O6AA 166(2) 2_556 .

loop_
_geom_bond_atom_site_label_1
_geom_bond_atom_site_label_2
_geom_bond_distance
_geom_bond_site_symmetry_2
Zr1 Zr2 3.6080(5) .
Zr1 Zr2 3.5382(6) 2_656
Zr1 Zr5 3.5346(6) .
Zr1 Zr6 3.5224(6) .
Zr1 O4 2.143(3) .
Zr1 O11 2.233(4) .
Zr1 O28 2.167(3) 2_656
Zr1 O1AA 2.253(3) .
Zr1 O27 2.152(3) 2_656
Zr1 O6 2.108(3) .
Zr1 O9 2.270(4) .
Zr1 O3 2.274(3) .
Zr2 Zr1 3.5382(6) 2_656
Zr2 Zr3 3.5909(6) .
Zr2 Zr4 3.5150(6) .
Zr2 Zr5 3.5249(6) .
Zr2 O4 2.115(3) .
Zr2 O13 2.249(3) .
Zr2 O28 2.166(3) .
Zr2 O1AA 2.272(3) .
Zr2 O27 2.137(3) .
Zr2 O7 2.089(4) .
Zr2 O2AA 2.249(4) .
Zr2 O16 2.276(4) .
Zr3 Zr3 3.5335(8) 2_656
Zr3 Zr4 3.5139(6) .
Zr3 Zr6 3.5234(6) .
Zr3 O4 2.116(3) .
Zr3 O17 2.272(4) .
Zr3 O5 2.079(4) .
Zr3 O29 2.150(3) 2_656
Zr3 O29 2.158(4) .
Zr3 O20 2.246(4) .
Zr3 O2AA 2.279(3) .
Zr3 O3 2.268(3) .
Zr4 Zr6 3.4982(6) .
Zr4 O14 2.236(4) .
Zr4 O21 2.219(4) .
Zr4 O5 2.042(3) .
Zr4 O19 2.247(4) .
Zr4 O8 2.320(4) .
Zr4 O7 2.059(4) .
Zr4 O2AA 2.310(3) .
Zr4 O24 2.259(16) .
Zr4 O24A 2.173(11) .
Zr5 Zr6 3.5030(6) .
Zr5 O1AA 2.333(3) .
Zr5 O6 2.071(4) .
Zr5 O8 2.250(4) .
Zr5 O10 2.229(4) .
Zr5 O15 2.242(4) .
Zr5 O7 2.057(4) .
Zr5 O26 2.174(5) .
Zr5 O23 2.295(15) .
Zr5 O23A 2.294(11) .
Zr6 O0AA 2.282(4) .
Zr6 O5 2.055(4) .
Zr6 O6 2.046(4) .
Zr6 O8 2.261(4) .
Zr6 O3 2.303(3) .
Zr6 O18 2.210(4) .
Zr6 O22 2.284(4) .
Zr6 O25 2.153(5) .
O13 C6AA 1.289(6) .
O11 C7AA 1.260(7) .
O14 C6AA 1.254(7) .
O28 Zr1 2.167(3) 2_656
O27 Zr1 2.152(3) 2_656
O0AA C7AA 1.260(7) .
O17 C1AA 1.268(7) .
O21 C7 1.259(8) .
O19 C3AA 1.258(7) .
O29 Zr3 2.150(3) 2_656
O20 C3AA 1.259(6) .
O10 C0AA 1.260(7) .
O15 C2AA 1.248(7) .
O9 C0AA 1.244(7) .
O16 C2AA 1.263(7) .
O18 C1AA 1.248(7) .
O22 C7 1.276(8) .
O25 C11 1.245(9) .
O26 C10 1.275(9) .
O015 C10 1.284(11) .
C11 N12 1.143(10) .
N12 C2 1.454(9) .
N12 C9AA 1.576(15) .
O1 C3 1.298(7) .
O2 C3 1.217(7) .
N2 C5 1.53(3) .
N2 C8 1.32(2) .
N2 C5AA 1.49(3) .
C5 O4AA 1.85(3) 5_566
C8 O23 1.27(2) .
C4AA O4AA 1.294(17) .
C4AA O24 1.24(3) .
O4AA C5 1.85(3) 5_566
O24A C12 1.281(17) .
O23A C12 1.250(16) .
O5AA C8AA 1.366(17) 2_556
O5AA C8AA 1.366(17) .
C8AA C8AA 0.97(4) 2_556
C8AA O6AA 1.59(3) .

loop_
_geom_torsion_atom_site_label_1
_geom_torsion_atom_site_label_2
_geom_torsion_atom_site_label_3
_geom_torsion_atom_site_label_4
_geom_torsion
_geom_torsion_site_symmetry_1
_geom_torsion_site_symmetry_4
Zr1 O11 C7AA O0AA 2.9(10) . .
Zr1 O9 C0AA O10 6.2(9) . .
Zr2 O13 C6AA O14 1.0(9) . .
Zr2 O16 C2AA O15 13.3(10) . .
Zr3 O17 C1AA O18 -3.0(9) . .
Zr3 O20 C3AA O19 10.4(9) . .
Zr4 O14 C6AA O13 -9.8(9) . .
Zr4 O21 C7 O22 -14.1(11) . .
Zr4 O19 C3AA O20 -1.3(9) . .
Zr4 O24A C12 O23A 15(2) . .
Zr5 O10 C0AA O9 -8.8(10) . .
Zr5 O15 C2AA O16 -3.2(10) . .
Zr5 O26 C10 O015 -23.0(16) . .
Zr5 O23A C12 O24A -1(2) . .
Zr6 O0AA C7AA O11 1.0(11) . .
Zr6 O18 C1AA O17 -6.1(9) . .
Zr6 O22 C7 O21 11.3(11) . .
Zr6 O25 C11 N12 -84(2) . .
O25 C11 N12 C2 -176.5(13) . .
O25 C11 N12 C9AA -49(3) . .
N2 C8 O23 Zr5 157.3(13) . .
C5 N2 C8 O23 -6(3) . .
C5AA N2 C8 O23 177(2) . .
O4AA C4AA O24 Zr4 -176(3) . .
O24 C4AA O4AA C5 156(3) . 5_566
C8AA O5AA C8AA O6AA 172(4) 2_556 .
